data_7120289
loop_
_publ_author_name
'Lan, Ya-Qian'
'Liu, Jiang'
'Bao, Tian-Yi'
'Yang, Xi-Ya'
'Zhu, Pei-Pei'
'Wu, Lianhe'
'Sha, JingQuan'
'Zhang, Lei'
'Dong, Long-Zhang'
'Cao, Xue-Li'

_publ_section_title
;
 Controllable Porosity Conversion of Metal-Organic Frameworks Composed of
 Natural Ingredients for Drug Delivery
;
_journal_name_full 'Chem. Commun.'
_journal_paper_doi 10.1039/C7CC03673F
_journal_year 2017
_chemical_formula_sum 'C84 H140 Cs2 O70'
_chemical_formula_weight 2535.78
_chemical_name_systematic
;
 ?
;
_space_group_IT_number 5
_symmetry_space_group_name_Hall 'C 2y'
_symmetry_space_group_name_H-M 'C 1 2 1'
_atom_sites_solution_hydrogens geom
_atom_sites_solution_primary direct
_atom_sites_solution_secondary difmap
_audit_creation_method SHELXL-97
_audit_update_record
;
2015-06-19 deposited with the CCDC.
2017-06-19 downloaded from the CCDC.
;
_cell_angle_alpha 90.000(5)
_cell_angle_beta 133.554(5)
_cell_angle_gamma 90.000(5)
_cell_formula_units_Z 2
_cell_length_a 21.981(5)
_cell_length_b 25.367(5)
_cell_length_c 15.790(5)
_cell_measurement_temperature 293(2)
_cell_volume 6381(3)
_computing_structure_refinement 'SHELXL-97 (Sheldrick, 1997)'
_diffrn_ambient_temperature 293(2)
_diffrn_measured_fraction_theta_full 0.997
_diffrn_measured_fraction_theta_max 0.997
_diffrn_radiation_monochromator graphite
_diffrn_radiation_source 'fine-focus sealed tube'
_diffrn_radiation_type MoK\a
_diffrn_radiation_wavelength 0.71069
_diffrn_reflns_av_R_equivalents 0.0269
_diffrn_reflns_av_sigmaI/netI 0.0420
_diffrn_reflns_limit_h_max 26
_diffrn_reflns_limit_h_min -25
_diffrn_reflns_limit_k_max 30
_diffrn_reflns_limit_k_min -22
_diffrn_reflns_limit_l_max 17
_diffrn_reflns_limit_l_min -18
_diffrn_reflns_number 17898
_diffrn_reflns_theta_full 25.00
_diffrn_reflns_theta_max 25.00
_diffrn_reflns_theta_min 3.56
_exptl_absorpt_coefficient_mu 0.667
_exptl_crystal_density_diffrn 1.320
_exptl_crystal_density_method 'not measured'
_exptl_crystal_F_000 2628
_refine_diff_density_max 3.587
_refine_diff_density_min -1.619
_refine_diff_density_rms 0.166
_refine_ls_abs_structure_details 'Flack H D (1983), Acta Cryst. A39, 876-881'
_refine_ls_abs_structure_Flack 0.83(3)
_refine_ls_extinction_method none
_refine_ls_goodness_of_fit_ref 1.351
_refine_ls_hydrogen_treatment mixed
_refine_ls_matrix_type full
_refine_ls_number_parameters 714
_refine_ls_number_reflns 9384
_refine_ls_number_restraints 1
_refine_ls_restrained_S_all 1.351
_refine_ls_R_factor_all 0.1103
_refine_ls_R_factor_gt 0.1030
_refine_ls_shift/su_max 0.000
_refine_ls_shift/su_mean 0.000
_refine_ls_structure_factor_coef Fsqd
_refine_ls_weighting_details 'calc w=1/[\s^2^(Fo^2^)+(0.2000P)^2^+0.0000P] where P=(Fo^2^+2Fc^2^)/3'
_refine_ls_weighting_scheme calc
_refine_ls_wR_factor_gt 0.2987
_refine_ls_wR_factor_ref 0.3089
_reflns_number_gt 8357
_reflns_number_total 9384
_reflns_threshold_expression >2sigma(I)
_cod_data_source_file c7cc03673f2.cif
_cod_data_source_block lee
_cod_database_code 7120289

loop_
_symmetry_equiv_pos_as_xyz
'x, y, z'
'-x, y, -z'
'x+1/2, y+1/2, z'
'-x+1/2, y+1/2, -z'

loop_
_atom_site_label
_atom_site_type_symbol
_atom_site_fract_x
_atom_site_fract_y
_atom_site_fract_z
_atom_site_U_iso_or_equiv
_atom_site_adp_type
_atom_site_occupancy
_atom_site_symmetry_multiplicity
_atom_site_calc_flag
_atom_site_refinement_flags
C1 C -0.3096(6) -0.3426(5) 0.4015(8) 0.041(2) Uani 1 1 d .
H1 H -0.3697 -0.3503 0.3481 0.049 Uiso 1 1 calc R
C2 C -0.2699(6) -0.3766(5) 0.3672(8) 0.043(2) Uani 1 1 d .
H2 H -0.2825 -0.4136 0.3681 0.051 Uiso 1 1 calc R
C3 C -0.1766(6) -0.3713(4) 0.4551(8) 0.036(2) Uani 1 1 d .
H3 H -0.1614 -0.3356 0.4516 0.044 Uiso 1 1 calc R
C4 C -0.1416(5) -0.3816(4) 0.5790(8) 0.037(2) Uani 1 1 d .
H4 H -0.1547 -0.4177 0.5842 0.045 Uiso 1 1 calc R
C5 C -0.1816(6) -0.3426(4) 0.6000(8) 0.038(2) Uani 1 1 d .
H5 H -0.1724 -0.3067 0.5881 0.045 Uiso 1 1 calc R
C6 C -0.1523(9) -0.3470(6) 0.7197(10) 0.060(3) Uani 1 1 d .
H6A H -0.1648 -0.3820 0.7288 0.072 Uiso 1 1 calc R
H6B H -0.0920 -0.3421 0.7798 0.072 Uiso 1 1 calc R
C7 C -0.0031(7) -0.4157(5) 0.7341(9) 0.046(3) Uani 1 1 d .
H7 H -0.0378 -0.4475 0.7043 0.056 Uiso 1 1 calc R
C8 C 0.0667(6) -0.4247(5) 0.7345(9) 0.045(3) Uani 1 1 d .
H8 H 0.0986 -0.4562 0.7811 0.054 Uiso 1 1 calc R
C9 C 0.1262(6) -0.3782(5) 0.7887(9) 0.040(2) Uani 1 1 d .
H9 H 0.0960 -0.3467 0.7404 0.048 Uiso 1 1 calc R
C10 C 0.1608(6) -0.3687(4) 0.9071(9) 0.040(2) Uani 1 1 d .
H10 H 0.1968 -0.3982 0.9588 0.048 Uiso 1 1 calc R
C11 C 0.0888(6) -0.3606(6) 0.9038(8) 0.051(3) Uani 1 1 d .
H11 H 0.0562 -0.3292 0.8578 0.061 Uiso 1 1 calc R
C12 C 0.1193(7) -0.3566(7) 1.0246(9) 0.061(3) Uani 1 1 d .
H12A H 0.1488 -0.3234 1.0602 0.073 Uiso 1 1 calc R
H12B H 0.0711 -0.3564 1.0159 0.073 Uiso 1 1 calc R
C13 C 0.2931(6) -0.3214(4) 1.0579(8) 0.037(2) Uani 1 1 d .
H13 H 0.3083 -0.3584 1.0812 0.044 Uiso 1 1 calc R
C14 C 0.3494(7) -0.2987(5) 1.0434(10) 0.046(3) Uani 1 1 d .
H14 H 0.4073 -0.2990 1.1198 0.055 Uiso 1 1 calc R
C15 C 0.3222(6) -0.2417(4) 1.0064(8) 0.036(2) Uani 1 1 d .
H15 H 0.2628 -0.2400 0.9337 0.044 Uiso 1 1 calc R
C16 C 0.3370(6) -0.2127(5) 1.1023(10) 0.040(2) Uani 1 1 d .
H16 H 0.3972 -0.2116 1.1728 0.048 Uiso 1 1 calc R
C17 C 0.2890(6) -0.2386(5) 1.1291(8) 0.040(2) Uani 1 1 d .
H17 H 0.2286 -0.2329 1.0634 0.047 Uiso 1 1 calc R
C18 C 0.3156(7) -0.2172(5) 1.2406(10) 0.049(3) Uani 1 1 d .
H18A H 0.3047 -0.1796 1.2324 0.059 Uiso 1 1 calc R
H18B H 0.2828 -0.2340 1.2533 0.059 Uiso 1 1 calc R
C19 C 0.3540(6) -0.1184(4) 1.1361(8) 0.037(2) Uani 1 1 d .
H19 H 0.4102 -0.1311 1.2050 0.044 Uiso 1 1 calc R
C20 C 0.3604(6) -0.0755(5) 1.0730(9) 0.045(2) Uani 1 1 d .
H20 H 0.3962 -0.0465 1.1271 0.054 Uiso 1 1 calc R
C21 C 0.2746(6) -0.0548(4) 0.9682(9) 0.035(2) Uani 1 1 d .
H21 H 0.2411 -0.0833 0.9114 0.043 Uiso 1 1 calc R
C22 C 0.2319(6) -0.0350(5) 1.0068(8) 0.037(2) Uani 1 1 d .
H22 H 0.2615 -0.0039 1.0567 0.044 Uiso 1 1 calc R
C23 C 0.2296(6) -0.0765(5) 1.0716(9) 0.046(3) Uani 1 1 d .
H23 H 0.1969 -0.1066 1.0196 0.055 Uiso 1 1 calc R
C24 C 0.1932(8) -0.0581(5) 1.1206(11) 0.053(3) Uani 1 1 d .
H24A H 0.1331 -0.0534 1.0565 0.064 Uiso 1 1 calc R
H24B H 0.2021 -0.0853 1.1714 0.064 Uiso 1 1 calc R
C25 C 0.1142(6) 0.0268(5) 0.8987(10) 0.042(2) Uani 1 1 d .
H25 H 0.1583 0.0466 0.9703 0.051 Uiso 1 1 calc R
C26 C 0.0846(7) 0.0584(5) 0.7925(11) 0.048(3) Uani 1 1 d .
H26 H 0.0647 0.0928 0.7930 0.058 Uiso 1 1 calc R
C27 C 0.0095(7) 0.0291(7) 0.6785(9) 0.059(3) Uani 1 1 d .
H27 H 0.0295 -0.0045 0.6748 0.071 Uiso 1 1 calc R
C28 C -0.0570(6) 0.0186(4) 0.6773(9) 0.039(2) Uani 1 1 d .
H28 H -0.0804 0.0521 0.6751 0.047 Uiso 1 1 calc R
C29 C -0.0197(6) -0.0141(5) 0.7918(10) 0.042(2) Uani 1 1 d .
H29 H 0.0017 -0.0484 0.7936 0.051 Uiso 1 1 calc R
C30 C -0.0810(7) -0.0207(5) 0.8031(11) 0.046(3) Uani 1 1 d .
H30A H -0.1279 -0.0414 0.7375 0.055 Uiso 1 1 calc R
H30B H -0.0544 -0.0405 0.8738 0.055 Uiso 1 1 calc R
C31 C -0.1993(7) 0.0129(5) 0.4926(10) 0.049(3) Uani 1 1 d .
H31 H -0.1902 0.0510 0.5043 0.059 Uiso 1 1 calc R
C32 C -0.2321(9) -0.0008(5) 0.3714(10) 0.062(3) Uani 1 1 d .
H32 H -0.2827 0.0202 0.3126 0.074 Uiso 1 1 calc R
C33 C -0.2574(9) -0.0595(6) 0.3444(10) 0.058(3) Uani 1 1 d .
H33 H -0.2067 -0.0811 0.3984 0.069 Uiso 1 1 calc R
C34 C -0.3157(7) -0.0722(5) 0.3603(9) 0.044(2) Uani 1 1 d .
H34 H -0.3691 -0.0537 0.3009 0.052 Uiso 1 1 calc R
C35 C -0.2763(7) -0.0549(6) 0.4816(10) 0.054(3) Uani 1 1 d .
H35 H -0.2229 -0.0739 0.5381 0.065 Uiso 1 1 calc R
C36 C -0.3294(9) -0.0696(8) 0.5083(12) 0.071(4) Uani 1 1 d .
H36A H -0.3343 -0.1077 0.5065 0.085 Uiso 1 1 calc R
H36B H -0.3005 -0.0579 0.5867 0.085 Uiso 1 1 calc R
C37 C -0.4129(6) -0.1457(4) 0.2691(8) 0.037(2) Uani 1 1 d .
H37 H -0.4521 -0.1160 0.2309 0.044 Uiso 1 1 calc R
C38 C -0.4297(6) -0.1813(5) 0.1783(9) 0.039(2) Uani 1 1 d .
H38 H -0.4870 -0.1951 0.1273 0.047 Uiso 1 1 calc R
C39 C -0.3691(6) -0.2265(4) 0.2364(8) 0.036(2) Uani 1 1 d .
H39 H -0.3123 -0.2130 0.2811 0.043 Uiso 1 1 calc R
C40 C -0.3708(6) -0.2560(5) 0.3182(9) 0.041(2) Uani 1 1 d .
H40 H -0.4222 -0.2770 0.2740 0.050 Uiso 1 1 calc R
C41 C -0.3617(7) -0.2185(6) 0.4019(9) 0.052(3) Uani 1 1 d .
H41 H -0.3050 -0.2036 0.4582 0.063 Uiso 1 1 calc R
C42 C -0.3824(9) -0.2471(6) 0.4655(12) 0.057(3) Uani 1 1 d .
H42A H -0.3352 -0.2694 0.5254 0.068 Uiso 1 1 calc R
H42B H -0.3876 -0.2207 0.5049 0.068 Uiso 1 1 calc R
O1 O -0.2703(4) -0.3539(3) 0.5171(6) 0.0436(16) Uani 1 1 d .
O2 O -0.2981(4) -0.2891(3) 0.3888(6) 0.0380(15) Uani 1 1 d .
O3 O -0.3091(5) -0.3648(3) 0.2520(6) 0.053(2) Uani 1 1 d .
O4 O -0.1454(5) -0.4086(4) 0.4260(7) 0.060(2) Uani 1 1 d .
O5 O -0.1907(8) -0.3100(6) 0.7344(9) 0.090(4) Uani 1 1 d .
O6 O 0.0348(5) -0.4068(4) 0.8500(6) 0.052(2) Uani 1 1 d .
O7 O -0.0527(4) -0.3742(3) 0.6608(6) 0.0398(16) Uani 1 1 d .
O8 O 0.0291(5) -0.4336(4) 0.6160(7) 0.061(2) Uani 1 1 d .
O9 O 0.1969(5) -0.3884(4) 0.8013(7) 0.060(2) Uani 1 1 d .
O10 O 0.1752(8) -0.4000(7) 1.1023(9) 0.101(4) Uani 1 1 d .
O11 O 0.3054(4) -0.2932(3) 1.1488(6) 0.0398(16) Uani 1 1 d .
O12 O 0.2093(4) -0.3190(3) 0.9528(6) 0.0370(15) Uani 1 1 d .
O13 O 0.3452(5) -0.3301(4) 0.9671(7) 0.054(2) Uani 1 1 d .
O14 O 0.3729(5) -0.2181(4) 0.9906(8) 0.056(2) Uani 1 1 d .
O15 O 0.4015(6) -0.2264(4) 1.3375(7) 0.061(2) Uani 1 1 d .
O16 O 0.3150(5) -0.0937(3) 1.1711(6) 0.0453(17) Uani 1 1 d .
O17 O 0.3053(4) -0.1599(3) 1.0594(6) 0.0405(16) Uani 1 1 d .
O18 O 0.3985(5) -0.1010(3) 1.0363(7) 0.0461(18) Uani 1 1 d .
O19 O 0.2818(5) -0.0126(4) 0.9149(7) 0.054(2) Uani 1 1 d .
O20 O 0.2275(6) -0.0116(4) 1.1825(8) 0.066(2) Uani 1 1 d .
O21 O 0.0468(4) 0.0175(3) 0.8910(6) 0.0438(17) Uani 1 1 d .
O22 O 0.1477(4) -0.0202(3) 0.8996(6) 0.0448(17) Uani 1 1 d .
O23 O 0.1523(5) 0.0666(4) 0.8015(8) 0.058(2) Uani 1 1 d .
O24 O -0.0219(6) 0.0605(4) 0.5801(9) 0.069(3) Uani 1 1 d .
O25 O -0.1118(5) 0.0261(4) 0.8069(8) 0.0526(19) Uani 1 1 d .
O26 O -0.2570(5) -0.0008(4) 0.4984(7) 0.061(2) Uani 1 1 d .
O27 O -0.1218(5) -0.0124(3) 0.5787(6) 0.0441(17) Uani 1 1 d .
O28 O -0.1700(9) 0.0127(5) 0.3645(9) 0.102(5) Uani 1 1 d .
O29 O -0.2952(9) -0.0699(6) 0.2292(9) 0.106(5) Uani 1 1 d .
O30 O -0.4064(9) -0.0485(9) 0.4331(15) 0.130(6) Uani 1 1 d .
O31 O -0.4247(4) -0.1767(3) 0.3348(6) 0.0412(16) Uani 1 1 d .
O32 O -0.3294(4) -0.1269(3) 0.3444(6) 0.0439(17) Uani 1 1 d .
O33 O -0.4219(4) -0.1504(3) 0.1098(5) 0.0417(16) Uani 1 1 d .
O34 O -0.3894(6) -0.2639(3) 0.1516(7) 0.054(2) Uani 1 1 d .
O35 O -0.4545(8) -0.2778(5) 0.3972(13) 0.092(4) Uani 1 1 d .
Cs1 Cs -0.5000 -0.38382(6) 0.0000 0.0722(4) Uani 1 2 d S
Cs2 Cs 0.14231(8) 0.14194(4) 0.63916(9) 0.0377(3) Uani 0.50 1 d P
O1W O 0.5000 -0.1283(4) 1.5000 0.036(2) Uiso 1 2 d S
O2W O 0.1008(7) -0.5190(5) 0.6202(10) 0.084(3) Uiso 1 1 d .

loop_
_atom_site_aniso_label
_atom_site_aniso_U_11
_atom_site_aniso_U_22
_atom_site_aniso_U_33
_atom_site_aniso_U_23
_atom_site_aniso_U_13
_atom_site_aniso_U_12
C1 0.032(5) 0.051(7) 0.032(5) 0.009(4) 0.019(4) 0.005(5)
C2 0.043(5) 0.038(5) 0.038(5) 0.005(5) 0.024(4) 0.002(5)
C3 0.033(4) 0.047(6) 0.033(4) 0.000(4) 0.025(4) 0.001(4)
C4 0.030(4) 0.035(5) 0.040(5) 0.006(5) 0.021(4) -0.004(5)
C5 0.037(5) 0.047(6) 0.030(4) 0.009(4) 0.024(4) 0.006(4)
C6 0.077(8) 0.068(9) 0.042(6) 0.012(6) 0.044(6) 0.024(7)
C7 0.036(5) 0.055(7) 0.030(5) 0.001(5) 0.016(4) -0.008(5)
C8 0.025(4) 0.057(7) 0.033(5) -0.003(5) 0.013(4) 0.008(5)
C9 0.035(5) 0.047(6) 0.041(5) 0.008(5) 0.028(4) 0.003(5)
C10 0.033(5) 0.042(7) 0.038(5) 0.000(4) 0.022(4) -0.008(4)
C11 0.033(5) 0.088(9) 0.032(4) -0.026(6) 0.023(4) -0.019(6)
C12 0.034(5) 0.106(11) 0.040(5) -0.003(7) 0.025(5) -0.013(7)
C13 0.031(4) 0.043(6) 0.033(4) -0.003(4) 0.021(4) -0.008(4)
C14 0.040(5) 0.050(7) 0.052(6) -0.012(5) 0.033(5) -0.008(5)
C15 0.038(5) 0.042(6) 0.035(5) -0.001(4) 0.028(4) -0.008(5)
C16 0.033(5) 0.044(6) 0.046(5) 0.002(5) 0.029(5) 0.004(5)
C17 0.037(5) 0.054(7) 0.034(5) 0.007(5) 0.027(4) 0.009(5)
C18 0.062(7) 0.054(7) 0.053(6) -0.008(5) 0.048(6) -0.009(6)
C19 0.032(4) 0.041(6) 0.027(4) 0.001(4) 0.016(4) 0.005(4)
C20 0.039(5) 0.044(6) 0.044(5) 0.005(5) 0.026(5) 0.003(5)
C21 0.042(5) 0.027(5) 0.041(5) 0.001(4) 0.030(4) 0.004(4)
C22 0.031(5) 0.046(6) 0.032(4) -0.004(4) 0.021(4) 0.001(4)
C23 0.039(5) 0.057(7) 0.043(5) 0.003(5) 0.028(5) 0.013(5)
C24 0.066(7) 0.054(7) 0.063(7) 0.012(6) 0.053(6) 0.004(6)
C25 0.029(5) 0.045(6) 0.051(6) -0.006(5) 0.028(5) 0.004(5)
C26 0.046(6) 0.043(6) 0.067(7) -0.009(6) 0.044(6) -0.008(5)
C27 0.048(6) 0.086(10) 0.035(5) 0.013(6) 0.026(5) 0.007(7)
C28 0.042(5) 0.034(5) 0.036(5) 0.000(4) 0.025(4) 0.004(4)
C29 0.034(5) 0.046(6) 0.055(6) 0.007(5) 0.033(5) 0.001(5)
C30 0.036(5) 0.046(7) 0.053(6) 0.004(5) 0.029(5) -0.001(5)
C31 0.049(6) 0.034(6) 0.046(6) -0.005(5) 0.026(5) 0.001(5)
C32 0.077(9) 0.049(7) 0.039(6) 0.005(5) 0.033(6) -0.012(6)
C33 0.071(7) 0.063(8) 0.039(5) -0.012(5) 0.037(6) -0.012(7)
C34 0.038(5) 0.052(7) 0.031(5) -0.001(5) 0.020(4) 0.005(5)
C35 0.048(6) 0.077(9) 0.038(5) -0.023(6) 0.030(5) -0.003(6)
C36 0.080(9) 0.094(11) 0.062(8) -0.014(8) 0.058(8) -0.010(9)
C37 0.025(4) 0.049(6) 0.032(4) 0.002(4) 0.018(4) 0.009(4)
C38 0.038(5) 0.051(6) 0.040(5) 0.000(5) 0.031(5) 0.001(5)
C39 0.035(5) 0.041(6) 0.025(4) 0.003(4) 0.018(4) 0.003(4)
C40 0.031(5) 0.057(7) 0.042(5) 0.005(5) 0.027(4) 0.003(5)
C41 0.049(6) 0.071(9) 0.024(5) 0.007(5) 0.020(5) 0.019(6)
C42 0.070(8) 0.059(8) 0.064(7) 0.011(6) 0.055(7) 0.006(7)
O1 0.034(3) 0.054(4) 0.043(3) 0.014(4) 0.026(3) 0.003(3)
O2 0.035(3) 0.030(4) 0.045(4) 0.003(3) 0.025(3) 0.005(3)
O3 0.054(4) 0.053(5) 0.036(3) 0.004(3) 0.025(3) 0.010(4)
O4 0.053(4) 0.074(6) 0.054(4) -0.015(4) 0.037(4) 0.003(4)
O5 0.100(8) 0.126(11) 0.063(6) 0.008(6) 0.062(6) 0.024(7)
O6 0.041(4) 0.074(6) 0.043(4) 0.007(4) 0.029(3) -0.016(4)
O7 0.033(3) 0.037(4) 0.038(3) 0.001(3) 0.020(3) 0.000(3)
O8 0.052(5) 0.074(6) 0.044(4) -0.011(4) 0.028(4) 0.000(5)
O9 0.056(4) 0.083(7) 0.061(5) -0.017(5) 0.049(4) -0.010(5)
O10 0.091(7) 0.146(13) 0.059(6) 0.018(7) 0.049(6) 0.001(8)
O11 0.047(4) 0.044(4) 0.035(3) 0.009(3) 0.030(3) 0.008(3)
O12 0.034(3) 0.038(4) 0.036(3) -0.001(3) 0.023(3) -0.004(3)
O13 0.048(4) 0.065(6) 0.059(5) -0.014(4) 0.041(4) -0.006(4)
O14 0.063(5) 0.072(6) 0.065(5) -0.024(4) 0.056(4) -0.030(4)
O15 0.063(5) 0.082(7) 0.043(4) -0.001(4) 0.039(4) -0.003(5)
O16 0.050(4) 0.055(5) 0.038(4) 0.002(3) 0.033(3) 0.008(4)
O17 0.038(3) 0.038(4) 0.032(3) 0.006(3) 0.020(3) -0.001(3)
O18 0.044(4) 0.051(5) 0.052(4) 0.011(4) 0.036(4) 0.009(4)
O19 0.060(5) 0.060(5) 0.059(5) 0.023(4) 0.048(4) 0.019(4)
O20 0.073(6) 0.076(7) 0.070(5) -0.013(5) 0.057(5) -0.001(5)
O21 0.031(3) 0.060(5) 0.032(3) -0.010(3) 0.018(3) -0.004(3)
O22 0.036(4) 0.041(4) 0.041(4) 0.000(3) 0.020(3) 0.006(3)
O23 0.042(4) 0.056(5) 0.077(6) -0.001(4) 0.042(4) -0.006(4)
O24 0.067(5) 0.074(7) 0.074(6) 0.029(5) 0.052(5) 0.017(5)
O25 0.052(4) 0.049(5) 0.069(5) 0.004(4) 0.047(4) 0.008(4)
O26 0.046(4) 0.071(6) 0.050(4) -0.027(4) 0.028(4) 0.004(4)
O27 0.045(4) 0.037(4) 0.041(4) -0.002(3) 0.027(3) 0.003(3)
O28 0.149(11) 0.100(9) 0.063(6) -0.033(6) 0.075(7) -0.072(9)
O29 0.140(10) 0.140(11) 0.062(6) -0.048(7) 0.079(7) -0.081(10)
O30 0.083(9) 0.178(18) 0.127(11) -0.009(12) 0.072(9) 0.012(10)
O31 0.048(4) 0.044(4) 0.042(4) 0.008(3) 0.035(3) 0.007(3)
O32 0.044(4) 0.045(4) 0.039(4) -0.003(3) 0.027(3) 0.007(3)
O33 0.046(4) 0.046(4) 0.023(3) 0.006(3) 0.020(3) 0.003(3)
O34 0.070(5) 0.045(5) 0.043(4) -0.002(3) 0.038(4) 0.005(4)
O35 0.111(9) 0.082(8) 0.137(10) 0.034(8) 0.106(9) 0.012(7)
Cs1 0.0697(8) 0.0809(9) 0.0618(7) 0.000 0.0437(6) 0.000
Cs2 0.0700(8) 0.0252(5) 0.0356(5) -0.0119(5) 0.0431(6) -0.0168(6)

loop_
_atom_type_symbol
_atom_type_description
_atom_type_scat_dispersion_real
_atom_type_scat_dispersion_imag
_atom_type_scat_source
C C 0.0033 0.0016 'International Tables Vol C Tables 4.2.6.8 and 6.1.1.4'
H H 0.0000 0.0000 'International Tables Vol C Tables 4.2.6.8 and 6.1.1.4'
O O 0.0106 0.0060 'International Tables Vol C Tables 4.2.6.8 and 6.1.1.4'
Cs Cs -0.3680 2.1192 'International Tables Vol C Tables 4.2.6.8 and 6.1.1.4'

loop_
_geom_angle_atom_site_label_1
_geom_angle_atom_site_label_2
_geom_angle_atom_site_label_3
_geom_angle
_geom_angle_site_symmetry_1
_geom_angle_site_symmetry_3
O1 C1 O2 111.6(9) . .
O1 C1 C2 110.1(8) . .
O2 C1 C2 106.4(8) . .
O3 C2 C3 114.1(8) . .
O3 C2 C1 109.8(8) . .
C3 C2 C1 111.4(8) . .
O4 C3 C2 107.4(8) . .
O4 C3 C4 111.4(8) . .
C2 C3 C4 109.1(7) . .
O7 C4 C5 110.9(8) . .
O7 C4 C3 107.4(7) . .
C5 C4 C3 108.1(8) . .
O1 C5 C4 107.3(8) . .
O1 C5 C6 105.4(8) . .
C4 C5 C6 114.5(8) . .
O5 C6 C5 111.9(10) . .
O5 C6 Cs2 51.6(8) . 3_445
C5 C6 Cs2 101.7(7) . 3_445
O7 C7 O6 112.7(10) . .
O7 C7 C8 109.0(9) . .
O6 C7 C8 108.7(8) . .
O8 C8 C9 110.7(10) . .
O8 C8 C7 109.6(8) . .
C9 C8 C7 110.7(9) . .
O9 C9 C10 106.7(8) . .
O9 C9 C8 111.4(10) . .
C10 C9 C8 109.5(9) . .
C9 C10 O12 109.0(8) . .
C9 C10 C11 110.7(8) . .
O12 C10 C11 106.1(9) . .
O6 C11 C12 105.3(10) . .
O6 C11 C10 108.3(10) . .
C12 C11 C10 113.8(8) . .
O10 C12 C11 112.9(13) . .
O12 C13 O11 110.5(8) . .
O12 C13 C14 110.5(8) . .
O11 C13 C14 110.2(8) . .
O13 C14 C13 109.8(9) . .
O13 C14 C15 116.0(10) . .
C13 C14 C15 105.9(9) . .
O14 C15 C16 108.5(8) . .
O14 C15 C14 108.5(9) . .
C16 C15 C14 108.9(8) . .
O17 C16 C15 106.4(8) . .
O17 C16 C17 109.0(8) . .
C15 C16 C17 110.9(9) . .
O11 C17 C18 105.0(8) . .
O11 C17 C16 111.2(8) . .
C18 C17 C16 112.2(9) . .
O15 C18 C17 111.0(9) . .
O15 C18 Cs2 67.8(7) . 4_547
C17 C18 Cs2 90.6(7) . 4_547
O17 C19 O16 111.0(8) . .
O17 C19 C20 109.2(8) . .
O16 C19 C20 106.3(9) . .
O18 C20 C21 110.2(8) . .
O18 C20 C19 105.9(9) . .
C21 C20 C19 110.7(8) . .
O19 C21 C20 110.2(8) . .
O19 C21 C22 109.8(8) . .
C20 C21 C22 109.1(8) . .
O22 C22 C23 111.3(8) . .
O22 C22 C21 105.2(7) . .
C23 C22 C21 111.4(9) . .
O16 C23 C22 108.8(8) . .
O16 C23 C24 106.5(9) . .
C22 C23 C24 114.1(10) . .
O20 C24 C23 113.6(10) . .
O22 C25 O21 111.7(9) . .
O22 C25 C26 106.2(8) . .
O21 C25 C26 111.1(8) . .
O23 C26 C25 110.1(9) . .
O23 C26 C27 113.0(10) . .
C25 C26 C27 109.2(9) . .
O24 C27 C28 110.7(10) . .
O24 C27 C26 109.0(12) . .
C28 C27 C26 110.6(10) . .
O27 C28 C27 110.5(9) . .
O27 C28 C29 107.1(8) . .
C27 C28 C29 110.2(8) . .
O21 C29 C30 104.8(9) . .
O21 C29 C28 106.5(8) . .
C30 C29 C28 113.0(9) . .
O25 C30 C29 114.8(10) . .
O26 C31 O27 112.3(10) . .
O26 C31 C32 111.1(10) . .
O27 C31 C32 108.4(10) . .
O28 C32 C33 112.2(12) . .
O28 C32 C31 111.7(10) . .
C33 C32 C31 109.2(10) . .
O29 C33 C34 111.3(11) . .
O29 C33 C32 108.5(11) . .
C34 C33 C32 110.4(11) . .
O32 C34 C33 106.6(9) . .
O32 C34 C35 112.1(10) . .
C33 C34 C35 109.6(9) . .
O26 C35 C34 110.8(11) . .
O26 C35 C36 111.9(11) . .
C34 C35 C36 113.2(10) . .
O30 C36 C35 113.3(14) . .
O32 C37 O31 110.3(7) . .
O32 C37 C38 109.1(7) . .
O31 C37 C38 107.8(9) . .
O33 C38 C39 111.2(8) . .
O33 C38 C37 108.0(9) . .
C39 C38 C37 110.1(8) . .
O34 C39 C38 111.1(8) . .
O34 C39 C40 107.1(9) . .
C38 C39 C40 111.4(8) . .
O2 C40 C39 106.4(7) . .
O2 C40 C41 106.4(8) . .
C39 C40 C41 111.5(10) . .
O31 C41 C40 109.2(8) . .
O31 C41 C42 104.8(9) . .
C40 C41 C42 110.6(11) . .
O35 C42 C41 116.7(11) . .
O35 C42 Cs2 69.8(7) . 3_445
C41 C42 Cs2 152.0(8) . 3_445
C1 O1 C5 112.1(7) . .
C1 O1 Cs2 129.2(5) . 3_445
C5 O1 Cs2 114.3(5) . 3_445
C1 O2 C40 117.4(8) . .
C2 O3 Cs1 132.2(6) . .
C6 O5 Cs2 107.8(10) . 3_445
C7 O6 C11 113.7(8) . .
C7 O7 C4 117.2(8) . .
C12 O10 Cs2 112.9(9) . 4_547
C17 O11 C13 114.9(7) . .
C17 O11 Cs2 126.6(5) . 4_547
C13 O11 Cs2 118.5(6) . 4_547
C13 O12 C10 117.5(8) . .
C14 O13 Cs1 130.0(6) . 1_656
C18 O15 Cs2 90.8(7) . 4_547
C19 O16 C23 112.5(7) . .
C19 O17 C16 117.3(8) . .
C25 O21 C29 113.7(8) . .
C25 O21 Cs1 118.2(6) . 3_556
C29 O21 Cs1 120.1(5) . 3_556
C25 O22 C22 118.2(8) . .
C26 O23 Cs2 122.9(7) . .
C27 O24 Cs2 159.7(8) . 2_556
C27 O24 Cs2 112.4(7) . .
Cs2 O24 Cs2 81.4(2) 2_556 .
C30 O25 Cs1 125.1(7) . 3_556
C31 O26 C35 113.9(9) . .
C31 O27 C28 116.1(8) . .
C32 O28 Cs2 114.6(10) . 2_556
C37 O31 C41 111.3(7) . .
C34 O32 C37 118.5(8) . .
C39 O34 Cs1 144.5(6) . .
C42 O35 Cs2 88.2(8) . 3_445
O25 Cs1 O25 88.8(3) 3_444 4_446
O25 Cs1 O3 139.9(2) 3_444 .
O25 Cs1 O3 56.3(2) 4_446 .
O25 Cs1 O3 56.3(2) 3_444 2_455
O25 Cs1 O3 139.9(2) 4_446 2_455
O3 Cs1 O3 163.0(3) . 2_455
O25 Cs1 O13 117.9(2) 3_444 2_556
O25 Cs1 O13 96.41(19) 4_446 2_556
O3 Cs1 O13 55.8(2) . 2_556
O3 Cs1 O13 116.3(2) 2_455 2_556
O25 Cs1 O13 96.41(19) 3_444 1_454
O25 Cs1 O13 117.9(2) 4_446 1_454
O3 Cs1 O13 116.3(2) . 1_454
O3 Cs1 O13 55.8(2) 2_455 1_454
O13 Cs1 O13 132.1(3) 2_556 1_454
O25 Cs1 O21 47.63(17) 3_444 3_444
O25 Cs1 O21 70.8(2) 4_446 3_444
O3 Cs1 O21 97.81(18) . 3_444
O3 Cs1 O21 94.07(19) 2_455 3_444
O13 Cs1 O21 76.2(2) 2_556 3_444
O13 Cs1 O21 143.96(18) 1_454 3_444
O25 Cs1 O21 70.8(2) 3_444 4_446
O25 Cs1 O21 47.63(17) 4_446 4_446
O3 Cs1 O21 94.07(19) . 4_446
O3 Cs1 O21 97.81(18) 2_455 4_446
O13 Cs1 O21 143.96(18) 2_556 4_446
O13 Cs1 O21 76.2(2) 1_454 4_446
O21 Cs1 O21 90.8(3) 3_444 4_446
O25 Cs1 O34 164.6(2) 3_444 .
O25 Cs1 O34 104.3(2) 4_446 .
O3 Cs1 O34 49.5(2) . .
O3 Cs1 O34 113.5(2) 2_455 .
O13 Cs1 O34 53.4(2) 2_556 .
O13 Cs1 O34 84.7(2) 1_454 .
O21 Cs1 O34 128.96(18) 3_444 .
O21 Cs1 O34 124.14(18) 4_446 .
O25 Cs1 O34 104.3(2) 3_444 2_455
O25 Cs1 O34 164.6(2) 4_446 2_455
O3 Cs1 O34 113.5(2) . 2_455
O3 Cs1 O34 49.5(2) 2_455 2_455
O13 Cs1 O34 84.7(2) 2_556 2_455
O13 Cs1 O34 53.4(2) 1_454 2_455
O21 Cs1 O34 124.14(18) 3_444 2_455
O21 Cs1 O34 128.96(18) 4_446 2_455
O34 Cs1 O34 64.1(3) . 2_455
O23 Cs2 O5 117.3(3) . 3
O23 Cs2 O11 71.0(2) . 4_557
O5 Cs2 O11 80.6(2) 3 4_557
O23 Cs2 O24 91.8(3) . 2_556
O5 Cs2 O24 126.0(3) 3 2_556
O11 Cs2 O24 153.3(2) 4_557 2_556
O23 Cs2 O28 59.8(3) . 2_556
O5 Cs2 O28 103.0(4) 3 2_556
O11 Cs2 O28 126.4(2) 4_557 2_556
O24 Cs2 O28 52.0(3) 2_556 2_556
O23 Cs2 O10 56.8(3) . 4_557
O5 Cs2 O10 60.8(3) 3 4_557
O11 Cs2 O10 67.6(3) 4_557 4_557
O24 Cs2 O10 120.3(3) 2_556 4_557
O28 Cs2 O10 68.4(3) 2_556 4_557
O23 Cs2 O35 156.5(2) . 3
O5 Cs2 O35 85.8(3) 3 3
O11 Cs2 O35 111.2(3) 4_557 3
O24 Cs2 O35 76.7(3) 2_556 3
O28 Cs2 O35 122.5(3) 2_556 3
O10 Cs2 O35 146.6(3) 4_557 3
O23 Cs2 O1 135.8(2) . 3
O5 Cs2 O1 49.3(2) 3 3
O11 Cs2 O1 128.76(19) 4_557 3
O24 Cs2 O1 77.8(2) 2_556 3
O28 Cs2 O1 81.1(3) 2_556 3
O10 Cs2 O1 91.7(2) 4_557 3
O35 Cs2 O1 62.3(2) 3 3
O23 Cs2 O15 111.4(2) . 4_557
O5 Cs2 O15 83.9(3) 3 4_557
O11 Cs2 O15 47.78(19) 4_557 4_557
O24 Cs2 O15 128.6(2) 2_556 4_557
O28 Cs2 O15 170.5(3) 2_556 4_557
O10 Cs2 O15 110.6(3) 4_557 4_557
O35 Cs2 O15 63.9(3) 3 4_557
O1 Cs2 O15 108.4(2) 3 4_557
O23 Cs2 O24 50.0(2) . .
O5 Cs2 O24 166.1(3) 3 .
O11 Cs2 O24 97.9(2) 4_557 .
O24 Cs2 O24 55.8(3) 2_556 .
O28 Cs2 O24 66.7(3) 2_556 .
O10 Cs2 O24 105.8(3) 4_557 .
O35 Cs2 O24 107.4(3) 3 .
O1 Cs2 O24 133.2(2) 3 .
O15 Cs2 O24 105.3(2) 4_557 .
O23 Cs2 C42 168.0(3) . 3
O5 Cs2 C42 65.2(3) 3 3
O11 Cs2 C42 98.6(3) 4_557 3
O24 Cs2 C42 95.6(3) 2_556 3
O28 Cs2 C42 132.0(3) 2_556 3
O10 Cs2 C42 125.7(3) 4_557 3
O35 Cs2 C42 22.0(3) 3 3
O1 Cs2 C42 55.4(2) 3 3
O15 Cs2 C42 56.7(2) 4_557 3
O24 Cs2 C42 128.5(3) . 3
O23 Cs2 C6 112.6(2) . 3
O5 Cs2 C6 20.5(3) 3 3
O11 Cs2 C6 97.3(2) 4_557 3
O24 Cs2 C6 108.2(3) 2_556 3
O28 Cs2 C6 83.6(4) 2_556 3
O10 Cs2 C6 57.6(3) 4_557 3
O35 Cs2 C6 90.6(3) 3 3
O1 Cs2 C6 37.5(2) 3 3
O15 Cs2 C6 104.0(3) 4_557 3
O24 Cs2 C6 150.1(3) . 3
C42 Cs2 C6 73.9(3) 3 3

loop_
_geom_bond_atom_site_label_1
_geom_bond_atom_site_label_2
_geom_bond_distance
_geom_bond_site_symmetry_2
C1 O1 1.409(12) .
C1 O2 1.419(14) .
C1 C2 1.565(16) .
C2 O3 1.407(12) .
C2 C3 1.492(13) .
C3 O4 1.421(13) .
C3 C4 1.552(12) .
C4 O7 1.430(11) .
C4 C5 1.505(15) .
C5 O1 1.441(12) .
C5 C6 1.523(13) .
C6 O5 1.386(17) .
C6 Cs2 3.764(14) 3_445
C7 O7 1.377(14) .
C7 O6 1.412(13) .
C7 C8 1.547(16) .
C8 O8 1.450(13) .
C8 C9 1.515(17) .
C9 O9 1.449(12) .
C9 C10 1.473(14) .
C10 O12 1.479(13) .
C10 C11 1.561(13) .
C11 O6 1.452(16) .
C11 C12 1.528(13) .
C12 O10 1.47(2) .
C13 O12 1.393(11) .
C13 O11 1.451(12) .
C13 C14 1.518(14) .
C14 O13 1.394(14) .
C14 C15 1.519(16) .
C15 O14 1.430(12) .
C15 C16 1.503(15) .
C16 O17 1.444(14) .
C16 C17 1.531(14) .
C17 O11 1.412(14) .
C17 C18 1.522(14) .
C18 O15 1.406(15) .
C18 Cs2 3.849(13) 4_547
C19 O17 1.391(13) .
C19 O16 1.445(12) .
C19 C20 1.546(15) .
C20 O18 1.459(13) .
C20 C21 1.506(15) .
C21 O19 1.436(13) .
C21 C22 1.515(13) .
C22 O22 1.454(12) .
C22 C23 1.494(16) .
C23 O16 1.456(13) .
C23 C24 1.519(15) .
C24 O20 1.378(16) .
C25 O22 1.396(13) .
C25 O21 1.420(12) .
C25 C26 1.540(17) .
C26 O23 1.411(13) .
C26 C27 1.556(18) .
C27 O24 1.430(15) .
C27 C28 1.475(16) .
C28 O27 1.420(13) .
C28 C29 1.609(14) .
C29 O21 1.442(13) .
C29 C30 1.485(14) .
C30 O25 1.388(15) .
C31 O26 1.376(16) .
C31 O27 1.404(14) .
C31 C32 1.550(16) .
C32 O28 1.482(19) .
C32 C33 1.543(19) .
C33 O29 1.410(14) .
C33 C34 1.502(17) .
C34 O32 1.405(15) .
C34 C35 1.524(13) .
C35 O26 1.408(17) .
C35 C36 1.536(18) .
C36 O30 1.34(2) .
C37 O32 1.414(12) .
C37 O31 1.460(12) .
C37 C38 1.510(14) .
C38 O33 1.438(12) .
C38 C39 1.499(15) .
C39 O34 1.438(13) .
C39 C40 1.516(14) .
C40 O2 1.431(13) .
C40 C41 1.525(16) .
C41 O31 1.464(14) .
C41 C42 1.540(17) .
C42 O35 1.39(2) .
C42 Cs2 3.699(13) 3_445
O1 Cs2 3.540(6) 3_445
O3 Cs1 3.266(8) .
O5 Cs2 3.100(14) 3_445
O10 Cs2 3.364(12) 4_547
O11 Cs2 3.153(6) 4_547
O13 Cs1 3.357(7) 1_656
O15 Cs2 3.564(10) 4_547
O21 Cs1 3.568(8) 3_556
O23 Cs2 3.080(10) .
O24 Cs2 3.260(9) 2_556
O24 Cs2 3.678(10) .
O25 Cs1 3.199(9) 3_556
O28 Cs2 3.342(12) 2_556
O34 Cs1 3.587(9) .
O35 Cs2 3.474(12) 3_445
Cs1 O25 3.199(9) 3_444
Cs1 O25 3.199(9) 4_446
Cs1 O3 3.266(8) 2_455
Cs1 O13 3.357(7) 2_556
Cs1 O13 3.357(7) 1_454
Cs1 O21 3.568(8) 3_444
Cs1 O21 3.568(8) 4_446
Cs1 O34 3.587(9) 2_455
Cs2 O5 3.100(14) 3
Cs2 O11 3.153(7) 4_557
Cs2 O24 3.260(9) 2_556
Cs2 O28 3.342(12) 2_556
Cs2 O10 3.364(12) 4_557
Cs2 O35 3.474(12) 3
Cs2 O1 3.540(6) 3
Cs2 O15 3.564(10) 4_557
Cs2 C42 3.699(13) 3
Cs2 C6 3.764(14) 3
